data_6000722
loop_
_publ_author_name
'Bataille, T.'
'Benard-Rocherulle, P.'
'Louer, D.'

_publ_section_title
;
 Thermal behavior of zinc phenylphosphonate and structure determination of
 gamma-Zn2P2O7 from X-ray powder diffraction data
;
_journal_name_full 'Journal of Solid State Chemistry'
_journal_page_first 62
_journal_page_last 70
_journal_paper_doi 10.1006/jssc.1998.7854
_journal_volume 140
_journal_year 1998
_chemical_formula_sum 'O7 P2 Zn2'
_space_group_name_H-M_alt 'P b c m'
_cell_angle_alpha 90.000
_cell_angle_beta 90.000
_cell_angle_gamma 90.000
_cell_length_a 4.9504
_cell_length_b 13.3350
_cell_length_c 16.4820
_cell_volume 1088.04
_cod_duplicate_entry 6000401
_cod_database_code 6000722

loop_
_atom_site_label
_atom_site_fract_x
_atom_site_fract_y
_atom_site_fract_z
? ? ? ?
